data_1548966
loop_
_publ_author_name
'Keller, Sarah'
'Prescimone, Alessandro'
'Constable, Edwin C.'
'Housecroft, Catherine E.'

_publ_section_title
;
 Copper(i) and silver(i) complexes of
 9,9-dimethyl-4,5-bis(di-tert-butylphosphino)xanthene: photophysical
 properties and structural rigidity under pressure.
;
_journal_issue 4
_journal_name_full
'Photochemical &amp; photobiological sciences : Official journal of the European Photochemistry Association and the European Society for Photobiology'
_journal_page_first 375
_journal_page_last 385
_journal_paper_doi 10.1039/c7pp00432j
_journal_volume 17
_journal_year 2018
_chemical_compound_source 'Sarah Keller'
_chemical_formula_moiety 'C41 H56 Cu1 F6 N2 O1 P3'
_chemical_formula_sum 'C41 H56 Cu F6 N2 O P3'
_chemical_formula_weight 863.36
_space_group_IT_number 14
_space_group_name_Hall '-P 2ybc'
_space_group_name_H-M_alt 'P 1 21/c 1'
_symmetry_cell_setting monoclinic
_symmetry_space_group_name_Hall '-P 2ybc'
_symmetry_space_group_name_H-M 'P 1 21/c 1'
_atom_sites_solution_hydrogens difmap
_atom_sites_solution_primary other
_audit_creation_date 2017-10-05
_audit_creation_method CRYSTALS_ver_14.61_build_6236
_audit_update_record
;
2017-11-03 deposited with the CCDC.
2018-01-21 downloaded from the CCDC.
;
_cell_angle_alpha 90
_cell_angle_beta 98.56(2)
_cell_angle_gamma 90
_cell_formula_units_Z 4
_cell_length_a 12.187(8)
_cell_length_b 15.0361(10)
_cell_length_c 22.427(2)
_cell_measurement_reflns_used 2923
_cell_measurement_temperature 293
_cell_measurement_theta_max 17.6740
_cell_measurement_theta_min 1.5490
_cell_volume 4064(3)
_computing_cell_refinement 'CrysAlisPro 1.171.38.41k (Rigaku OD, 2015)'
_computing_data_collection 'CrysAlisPro 1.171.38.41k (Rigaku OD, 2015)'
_computing_data_reduction 'CrysAlisPro 1.171.38.41k (Rigaku OD, 2015)'
_computing_molecular_graphics 'CAMERON (Watkin et al., 1996)'
_computing_publication_material 'CRYSTALS (Betteridge et al., 2003)'
_computing_structure_refinement 'CRYSTALS (Betteridge et al., 2003)'
_computing_structure_solution 'form ambient pressure structure)'
_diffrn_ambient_pressure 300000
_diffrn_ambient_temperature 293
_diffrn_measured_fraction_theta_full 0.442
_diffrn_measured_fraction_theta_max 0.415
_diffrn_measurement_device 'Newport IS4CCD (4 circle)'
_diffrn_measurement_device_type 'Pilatus 300K'
_diffrn_measurement_method
;
omega rotation with 0.4 degree frames'_diffrn_detector_area_resol_mean
;
_diffrn_measurement_specimen_support 'MiTeGen loop'
_diffrn_radiation_monochromator 'double crystal Silicon 111'
_diffrn_radiation_probe x-ray
_diffrn_radiation_source 'Diamond Light Source Beamline I19'
_diffrn_radiation_type Synchrotron
_diffrn_radiation_wavelength 0.48590
_diffrn_reflns_av_R_equivalents 0.104
_diffrn_reflns_limit_h_max 7
_diffrn_reflns_limit_h_min -7
_diffrn_reflns_limit_k_max 18
_diffrn_reflns_limit_k_min -18
_diffrn_reflns_limit_l_max 26
_diffrn_reflns_limit_l_min -26
_diffrn_reflns_number 16222
_diffrn_reflns_theta_full 13.257
_diffrn_reflns_theta_max 17.677
_diffrn_reflns_theta_min 1.560
_diffrn_standards_number 0
_exptl_absorpt_coefficient_mu 0.718
_exptl_absorpt_correction_T_max 1.00000
_exptl_absorpt_correction_T_min 0.37699
_exptl_absorpt_correction_type multi-scan
_exptl_absorpt_process_details
;
CrysAlisPro 1.171.38.41k (Rigaku Oxford Diffraction, 2015)
Empirical absorption correction using spherical harmonics,
 implemented in SCALE3 ABSPACK scaling algorithm.
;
_exptl_crystal_colour yellow
_exptl_crystal_density_diffrn 1.411
_exptl_crystal_density_method 'not measured'
_exptl_crystal_description block
_exptl_crystal_F_000 1808
_exptl_crystal_recrystallization_method
; 
DCM /Et2O 
;
_exptl_crystal_size_max 0.050
_exptl_crystal_size_mid 0.050
_exptl_crystal_size_min 0.040
_refine_diff_density_max 0.74
_refine_diff_density_min -0.67
_refine_ls_extinction_method None
_refine_ls_goodness_of_fit_ref 1.1074
_refine_ls_hydrogen_treatment mixed
_refine_ls_matrix_type full
_refine_ls_number_parameters 439
_refine_ls_number_reflns 3442
_refine_ls_number_restraints 552
_refine_ls_R_factor_all 0.1147
_refine_ls_R_factor_gt 0.0764
_refine_ls_shift/su_max 0.0003622
_refine_ls_shift/su_mean 0.0000149
_refine_ls_structure_factor_coef Fsqd
_refine_ls_weighting_details
;
 Method, part 1, Chebychev polynomial, (Watkin, 1994, Prince, 1982) 
 [weight] = 1.0/[A~0~*T~0~(x)+A~1~*T~1~(x) ... +A~n-1~]*T~n-1~(x)] 
 where A~i~ are the Chebychev coefficients listed below and x= Fcalc/Fmax 
 Method = Robust Weighting (Prince, 1982) 
 W = [weight] * [1-(deltaF/6*sigmaF)^2^]^2^ 
 A~i~ are: 
 232. 277. 98.1 
;
_refine_ls_weighting_scheme calc
_refine_ls_wR_factor_all 0.1213
_refine_ls_wR_factor_gt 0.1022
_refine_ls_wR_factor_ref 0.1213
_reflns_limit_h_max 7
_reflns_limit_h_min -6
_reflns_limit_k_max 18
_reflns_limit_k_min 0
_reflns_limit_l_max 26
_reflns_limit_l_min 0
_reflns_number_gt 2263
_reflns_number_total 3446
_reflns_threshold_expression I>2.0\s(I)
_oxford_diffrn_Wilson_B_factor 0.00
_oxford_diffrn_Wilson_scale 0.00
_oxford_refine_ls_r_factor_ref 0.1147
_oxford_refine_ls_scale 1.239(6)
_oxford_reflns_number_all 3442
_oxford_reflns_threshold_expression_ref I>-3.0\s(I)
_oxford_structure_analysis_title 'SK122re_1_ in P2(1)/c'
_cod_data_source_file c7pp00432j2.cif
_cod_data_source_block SK122re_1
_cod_depositor_comments
;
The following automatic conversions were performed:

'_atom_sites_solution_primary' value 'Other' changed to 'other'
according to
/home/data/users/saulius/crontab/automatic-downloads/rss-feeds/RSC/lib/dictionaries/cif_core.dic
dictionary named 'cif_core.dic' version 2.4.2 from 2011-04-26.

Automatic conversion script
Id: cif_fix_values 4973 2017-02-22 13:04:09Z antanas 

 Adding full bibliography for 1548955--1548966.cif.
;
_cod_original_sg_symbol_H-M 'P 1 21/c 1 '
_cod_original_formula_sum 'C41 H56 Cu1 F6 N2 O1 P3'
_cod_database_code 1548966
_oxdiff_exptl_absorpt_empirical_full_min 0.676
_oxdiff_exptl_absorpt_empirical_full_max 2.287
_oxdiff_exptl_absorpt_empirical_details
;
Empirical correction (ABSPACK) includes:
- Absorption correction using spherical harmonics
- Frame scaling
;

loop_
_symmetry_equiv_pos_as_xyz
x,y,z
-x,-y,-z
-x,y+1/2,-z+1/2
x,-y+1/2,z+1/2

loop_
_atom_site_label
_atom_site_type_symbol
_atom_site_fract_x
_atom_site_fract_y
_atom_site_fract_z
_atom_site_U_iso_or_equiv
_atom_site_occupancy
_atom_site_adp_type
_atom_site_refinement_flags_posn
_atom_site_refinement_flags_adp
Cu1 Cu 0.23379(18) 0.40722(6) 0.70408(5) 0.0364 1.0000 Uani . U
P2 P 0.2422(4) 0.55635(13) 0.67300(10) 0.0339 1.0000 Uani . U
C3 C 0.1118(16) 0.5957(5) 0.6236(4) 0.0390 1.0000 Uani . U
C4 C 0.0850(16) 0.6961(5) 0.6201(5) 0.0648 1.0000 Uani . U
C5 C 0.0136(18) 0.5524(6) 0.6470(5) 0.0538 1.0000 Uani . U
C6 C 0.1082(17) 0.5614(6) 0.5595(4) 0.0696 1.0000 Uani . U
O1 O 0.4212(9) 0.4234(3) 0.6550(2) 0.0366 1.0000 Uani . U
P1 P 0.2509(4) 0.27681(13) 0.64977(10) 0.0381 1.0000 Uani . U
C13 C 0.2326(19) 0.1747(6) 0.6972(5) 0.0552 1.0000 Uani . U
C14 C 0.128(2) 0.1658(7) 0.7062(7) 0.0791 1.0000 Uani . U
C15 C 0.2732(16) 0.0833(5) 0.6745(4) 0.0680 1.0000 Uani . U
C16 C 0.3080(17) 0.1930(5) 0.7588(4) 0.0667 1.0000 Uani . U
C17 C 0.1559(19) 0.2677(6) 0.5745(4) 0.0512 1.0000 Uani . U
C18 C 0.042(2) 0.3017(7) 0.5830(5) 0.0643 1.0000 Uani . U
C19 C 0.2027(18) 0.3295(6) 0.5308(4) 0.0644 1.0000 Uani . U
C20 C 0.1422(16) 0.1740(6) 0.5460(4) 0.0714 1.0000 Uani . U
C25 C 0.6222(17) 0.4388(5) 0.6088(4) 0.0429 1.0000 Uani D U
C30 C 0.6918(16) 0.4434(6) 0.6712(4) 0.0532 1.0000 Uani D U
C31 C 0.7011(18) 0.4444(6) 0.5615(4) 0.0593 1.0000 Uani D U
C32 C 0.2842(16) 0.6386(5) 0.7368(4) 0.0390 1.0000 Uani . U
C33 C 0.3104(16) 0.7352(5) 0.7184(4) 0.0573 1.0000 Uani . U
C34 C 0.3911(16) 0.6037(6) 0.7735(4) 0.0568 1.0000 Uani . U
C35 C 0.1898(18) 0.6424(6) 0.7758(5) 0.0549 1.0000 Uani . U
P3 P -0.2150(5) 0.10327(16) 0.49113(12) 0.0533 1.0000 Uani D U
F4 F -0.2250(11) 0.0973(5) 0.4185(2) 0.0866 1.0000 Uani D U
F1 F -0.3129(13) 0.1724(5) 0.4782(3) 0.1133 1.0000 Uani D U
F3 F -0.2119(13) 0.1082(5) 0.5593(3) 0.1329 1.0000 Uani D U
F5 F -0.1280(14) 0.1778(6) 0.4900(4) 0.1543 1.0000 Uani D U
F2 F -0.1272(15) 0.0291(5) 0.4998(4) 0.1173 1.0000 Uani D U
F6 F -0.3006(14) 0.0231(5) 0.4866(4) 0.1277 1.0000 Uani D U
N1 N 0.3420(8) 0.3940(3) 0.78890(17) 0.0368 1.0000 Uani G U
C44 C 0.4572(8) 0.3908(4) 0.7968(3) 0.0496 1.0000 Uani G U
C45 C 0.5175(8) 0.3989(5) 0.8543(3) 0.0648 1.0000 Uani G U
C46 C 0.4626(9) 0.4101(5) 0.9038(2) 0.0789 1.0000 Uani G U
C47 C 0.3473(9) 0.4132(5) 0.8959(2) 0.0650 1.0000 Uani G U
C42 C 0.2870(8) 0.4051(4) 0.8384(3) 0.0446 1.0000 Uani G U
N2 N 0.1167(9) 0.3942(3) 0.7683(2) 0.0416 1.0000 Uani G U
C37 C 0.1682(8) 0.4081(4) 0.8271(3) 0.0432 1.0000 Uani G U
C38 C 0.1045(10) 0.4221(4) 0.87282(18) 0.0589 1.0000 Uani G U
C39 C -0.0107(10) 0.4222(4) 0.8596(4) 0.0718 1.0000 Uani G U
C40 C -0.0621(8) 0.4083(4) 0.8008(4) 0.0655 1.0000 Uani G U
C41 C 0.0016(9) 0.3943(4) 0.7551(3) 0.0563 1.0000 Uani G U
C11 C 0.3911(7) 0.2717(4) 0.6252(3) 0.0378 1.0000 Uani G U
C21 C 0.4273(8) 0.1959(3) 0.5985(3) 0.0428 1.0000 Uani G U
C22 C 0.5266(8) 0.1973(3) 0.5750(3) 0.0483 1.0000 Uani G U
C23 C 0.5898(7) 0.2746(4) 0.5783(3) 0.0454 1.0000 Uani G U
C24 C 0.5536(7) 0.3505(3) 0.6051(3) 0.0387 1.0000 Uani G U
C10 C 0.4543(8) 0.3490(3) 0.6285(2) 0.0355 1.0000 Uani G U
C7 C 0.3622(7) 0.5716(4) 0.6287(3) 0.0378 1.0000 Uani G U
C8 C 0.4396(8) 0.5035(2) 0.6295(2) 0.0342 1.0000 Uani G U
C26 C 0.5337(7) 0.5156(3) 0.6022(3) 0.0385 1.0000 Uani G U
C27 C 0.5505(7) 0.5959(4) 0.5741(3) 0.0477 1.0000 Uani G U
C28 C 0.4731(8) 0.6640(3) 0.5733(3) 0.0489 1.0000 Uani G U
C29 C 0.3789(7) 0.6518(3) 0.6005(3) 0.0454 1.0000 Uani G U
H41 H 0.0175 0.7053 0.5937 0.0781 1.0000 Uiso R .
H42 H 0.0776 0.7173 0.6592 0.0781 1.0000 Uiso R .
H43 H 0.1432 0.7273 0.6054 0.0781 1.0000 Uiso R .
H51 H -0.0532 0.5711 0.6229 0.0656 1.0000 Uiso R .
H52 H 0.0127 0.5696 0.6877 0.0656 1.0000 Uiso R .
H53 H 0.0197 0.4895 0.6448 0.0656 1.0000 Uiso R .
H61 H 0.0424 0.5816 0.5353 0.0840 1.0000 Uiso R .
H62 H 0.1710 0.5829 0.5435 0.0840 1.0000 Uiso R .
H63 H 0.1092 0.4982 0.5598 0.0840 1.0000 Uiso R .
H141 H 0.1210 0.1144 0.7300 0.0964 1.0000 Uiso R .
H142 H 0.1061 0.2168 0.7266 0.0964 1.0000 Uiso R .
H143 H 0.0813 0.1599 0.6685 0.0964 1.0000 Uiso R .
H151 H 0.2598 0.0373 0.7016 0.0815 1.0000 Uiso R .
H152 H 0.3505 0.0867 0.6727 0.0815 1.0000 Uiso R .
H153 H 0.2343 0.0707 0.6355 0.0815 1.0000 Uiso R .
H161 H 0.3033 0.1445 0.7854 0.0802 1.0000 Uiso R .
H162 H 0.2842 0.2459 0.7763 0.0802 1.0000 Uiso R .
H163 H 0.3826 0.1999 0.7520 0.0802 1.0000 Uiso R .
H181 H -0.0070 0.2976 0.5459 0.0787 1.0000 Uiso R .
H182 H 0.0474 0.3620 0.5957 0.0787 1.0000 Uiso R .
H183 H 0.0135 0.2669 0.6127 0.0787 1.0000 Uiso R .
H191 H 0.1576 0.3271 0.4925 0.0782 1.0000 Uiso R .
H192 H 0.2045 0.3886 0.5458 0.0782 1.0000 Uiso R .
H193 H 0.2759 0.3109 0.5271 0.0782 1.0000 Uiso R .
H201 H 0.0932 0.1769 0.5089 0.0840 1.0000 Uiso R .
H202 H 0.1127 0.1346 0.5727 0.0840 1.0000 Uiso R .
H203 H 0.2126 0.1528 0.5389 0.0840 1.0000 Uiso R .
H301 H 0.6448 0.4400 0.7013 0.0638 1.0000 Uiso R .
H302 H 0.7315 0.4980 0.6751 0.0638 1.0000 Uiso R .
H303 H 0.7427 0.3952 0.6759 0.0638 1.0000 Uiso R .
H311 H 0.6594 0.4416 0.5222 0.0716 1.0000 Uiso R .
H312 H 0.7408 0.4990 0.5661 0.0716 1.0000 Uiso R .
H313 H 0.7520 0.3962 0.5669 0.0716 1.0000 Uiso R .
H331 H 0.3301 0.7702 0.7537 0.0682 1.0000 Uiso R .
H332 H 0.2470 0.7602 0.6945 0.0682 1.0000 Uiso R .
H333 H 0.3705 0.7341 0.6959 0.0682 1.0000 Uiso R .
H341 H 0.4147 0.6432 0.8060 0.0697 1.0000 Uiso R .
H342 H 0.3781 0.5465 0.7890 0.0697 1.0000 Uiso R .
H343 H 0.4471 0.5996 0.7484 0.0697 1.0000 Uiso R .
H351 H 0.2089 0.6831 0.8080 0.0671 1.0000 Uiso R .
H352 H 0.1792 0.5849 0.7916 0.0671 1.0000 Uiso R .
H353 H 0.1232 0.6612 0.7516 0.0671 1.0000 Uiso R .
H441 H 0.4946 0.3831 0.7629 0.0598 1.0000 Uiso . .
H451 H 0.5962 0.3966 0.8596 0.0780 1.0000 Uiso . .
H461 H 0.5038 0.4154 0.9430 0.0949 1.0000 Uiso . .
H471 H 0.3098 0.4208 0.9298 0.0785 1.0000 Uiso . .
H381 H 0.1392 0.4316 0.9131 0.0715 1.0000 Uiso . .
H391 H -0.0546 0.4318 0.8908 0.0866 1.0000 Uiso . .
H401 H -0.1410 0.4084 0.7917 0.0791 1.0000 Uiso . .
H411 H -0.0337 0.3848 0.7148 0.0680 1.0000 Uiso . .
H211 H 0.3841 0.1430 0.5962 0.0514 1.0000 Uiso . .
H221 H 0.5514 0.1455 0.5568 0.0581 1.0000 Uiso . .
H231 H 0.6577 0.2756 0.5623 0.0542 1.0000 Uiso . .
H271 H 0.6146 0.6042 0.5554 0.0573 1.0000 Uiso . .
H281 H 0.4843 0.7188 0.5540 0.0585 1.0000 Uiso . .
H291 H 0.3259 0.6983 0.5999 0.0545 1.0000 Uiso . .

loop_
_atom_site_aniso_label
_atom_site_aniso_U_11
_atom_site_aniso_U_22
_atom_site_aniso_U_33
_atom_site_aniso_U_23
_atom_site_aniso_U_13
_atom_site_aniso_U_12
Cu1 0.044(2) 0.0337(5) 0.0315(5) -0.0009(4) 0.0050(7) 0.0007(7)
P2 0.039(4) 0.0286(9) 0.0343(11) -0.0003(7) 0.0047(14) 0.0015(12)
C3 0.042(5) 0.035(3) 0.039(4) -0.001(3) 0.003(4) 0.006(4)
C4 0.058(18) 0.035(4) 0.096(8) 0.010(4) -0.007(10) 0.006(5)
C5 0.040(6) 0.052(5) 0.069(6) 0.007(5) 0.006(7) 0.002(6)
C6 0.09(2) 0.082(6) 0.032(4) -0.002(4) -0.003(5) 0.008(8)
O1 0.048(5) 0.0264(18) 0.037(3) -0.0010(17) 0.010(3) 0.002(2)
P1 0.048(4) 0.0271(9) 0.0372(12) -0.0037(7) -0.0007(15) -0.0020(13)
C13 0.084(12) 0.035(3) 0.050(5) 0.002(3) 0.022(6) -0.003(6)
C14 0.093(13) 0.046(5) 0.106(10) 0.006(5) 0.039(10) -0.017(8)
C15 0.12(2) 0.024(3) 0.068(6) 0.003(3) 0.025(8) -0.006(5)
C16 0.11(2) 0.045(5) 0.042(4) 0.009(3) 0.016(7) 0.006(7)
C17 0.055(9) 0.050(4) 0.044(4) -0.013(3) -0.007(5) 0.004(5)
C18 0.046(9) 0.059(6) 0.080(7) -0.016(5) -0.015(7) 0.002(7)
C19 0.078(19) 0.073(6) 0.038(4) 0.004(4) -0.006(7) 0.013(7)
C20 0.09(2) 0.059(4) 0.057(6) -0.027(4) -0.023(8) 0.010(6)
C25 0.046(6) 0.045(3) 0.038(4) -0.006(3) 0.009(4) -0.001(3)
C30 0.055(18) 0.051(5) 0.050(4) -0.004(4) -0.006(7) -0.005(6)
C31 0.062(11) 0.059(5) 0.063(5) -0.008(5) 0.030(7) -0.001(5)
C32 0.045(12) 0.033(3) 0.038(4) -0.002(2) 0.001(3) 0.006(4)
C33 0.08(2) 0.035(3) 0.053(6) -0.007(3) 0.008(7) -0.010(5)
C34 0.044(14) 0.057(5) 0.062(6) -0.008(4) -0.018(7) -0.003(6)
C35 0.056(14) 0.050(5) 0.062(6) -0.020(4) 0.018(6) -0.005(6)
P3 0.069(6) 0.0431(14) 0.0491(13) 0.0047(11) 0.013(2) 0.0089(16)
F4 0.071(15) 0.139(6) 0.0511(19) -0.017(3) 0.015(4) 0.008(6)
F1 0.162(12) 0.098(4) 0.081(4) 0.011(4) 0.022(6) 0.086(6)
F3 0.227(18) 0.125(6) 0.049(2) 0.019(3) 0.028(5) 0.067(6)
F5 0.172(12) 0.146(5) 0.116(6) 0.053(5) -0.076(8) -0.102(6)
F2 0.100(13) 0.127(5) 0.124(6) 0.011(5) 0.013(8) 0.068(6)
F6 0.108(13) 0.094(4) 0.177(7) 0.053(5) 0.007(9) -0.035(5)
N1 0.039(6) 0.035(3) 0.036(2) -0.001(2) 0.002(2) -0.006(5)
C44 0.038(6) 0.053(5) 0.055(4) -0.004(4) 0.001(4) -0.009(7)
C45 0.048(10) 0.071(6) 0.067(5) -0.002(5) -0.018(5) 0.022(8)
C46 0.079(11) 0.098(7) 0.051(4) -0.011(6) -0.021(6) 0.027(11)
C47 0.079(11) 0.079(6) 0.034(3) -0.006(5) 0.000(5) 0.023(9)
C42 0.054(8) 0.045(4) 0.035(3) 0.000(4) 0.007(3) 0.001(7)
N2 0.041(5) 0.038(3) 0.047(3) 0.007(3) 0.012(3) 0.008(4)
C37 0.054(8) 0.034(4) 0.045(3) -0.002(4) 0.019(3) 0.004(7)
C38 0.071(10) 0.055(5) 0.059(5) -0.006(4) 0.037(5) -0.014(8)
C39 0.069(9) 0.064(6) 0.096(5) 0.001(6) 0.054(7) -0.028(9)
C40 0.044(8) 0.049(5) 0.110(6) 0.004(6) 0.033(6) -0.005(8)
C41 0.041(5) 0.044(5) 0.086(5) 0.004(5) 0.014(4) 0.010(7)
C11 0.052(6) 0.033(3) 0.028(4) -0.007(3) 0.002(4) 0.001(3)
C21 0.062(9) 0.028(3) 0.040(5) -0.004(3) 0.011(6) 0.000(4)
C22 0.065(10) 0.039(3) 0.043(5) -0.007(3) 0.015(7) 0.004(5)
C23 0.051(10) 0.044(3) 0.044(5) -0.006(3) 0.014(6) 0.005(4)
C24 0.045(7) 0.038(3) 0.032(5) -0.003(3) 0.004(5) 0.005(3)
C10 0.050(7) 0.034(2) 0.022(4) -0.007(3) 0.005(5) 0.000(3)
C7 0.043(6) 0.037(3) 0.033(4) 0.009(3) 0.006(4) -0.001(3)
C8 0.039(7) 0.034(2) 0.028(5) 0.003(3) 0.000(5) -0.004(3)
C26 0.045(7) 0.038(3) 0.033(5) -0.004(3) 0.007(5) -0.006(3)
C27 0.051(11) 0.052(4) 0.043(5) 0.009(4) 0.016(6) -0.006(5)
C28 0.056(11) 0.042(4) 0.050(6) 0.012(4) 0.011(7) -0.009(4)
C29 0.054(11) 0.034(3) 0.049(6) 0.010(3) 0.011(6) 0.001(5)

loop_
_atom_type_symbol
_atom_type_scat_dispersion_real
_atom_type_scat_dispersion_imag
_atom_type_scat_Cromer_Mann_a1
_atom_type_scat_Cromer_Mann_b1
_atom_type_scat_Cromer_Mann_a2
_atom_type_scat_Cromer_Mann_b2
_atom_type_scat_Cromer_Mann_a3
_atom_type_scat_Cromer_Mann_b3
_atom_type_scat_Cromer_Mann_a4
_atom_type_scat_Cromer_Mann_b4
_atom_type_scat_Cromer_Mann_c
_atom_type_scat_source
C 0.0006 0.0007 2.3100 20.8439 1.0200 10.2075 1.5886 0.5687 0.8650 51.6512 0.2156 'International Tables Vol C 4.2.6.8 and 6.1.1.4'
H 0.0000 0.0000 0.4930 10.5109 0.3229 26.1257 0.1402 3.1424 0.0408 57.7998 0.0030 'International Tables Vol C 4.2.6.8 and 6.1.1.4'
N 0.0016 0.0014 12.2126 0.0057 3.1322 9.8933 2.0125 28.9975 1.1663 0.5826 -11.5290 'International Tables Vol C 4.2.6.8 and 6.1.1.4'
O 0.0036 0.0026 3.0485 13.2771 2.2868 5.7011 1.5463 0.3239 0.8670 32.9089 0.2508 'International Tables Vol C 4.2.6.8 and 6.1.1.4'
F 0.0067 0.0045 3.5392 10.2825 2.6412 4.2944 1.5170 0.2615 1.0243 26.1476 0.2776 'International Tables Vol C 4.2.6.8 and 6.1.1.4'
P 0.0502 0.0043 6.4345 1.9067 4.1791 27.1570 1.7800 0.5260 1.4908 68.1645 1.1149 'International Tables Vol C 4.2.6.8 and 6.1.1.4'
Cu 0.2947 0.6374 13.3380 3.5828 7.1676 0.2470 5.6158 11.3966 1.6735 64.8126 1.1910 'International Tables Vol C 4.2.6.8 and 6.1.1.4'

loop_
_geom_angle_atom_site_label_1
_geom_angle_atom_site_label_2
_geom_angle_atom_site_label_3
_geom_angle
_geom_angle_publ_flag
P2 Cu1 O1 73.47(17) yes
P2 Cu1 P1 129.37(11) yes
O1 Cu1 P1 73.47(16) yes
P2 Cu1 N1 107.53(16) yes
O1 Cu1 N1 85.6(3) yes
P1 Cu1 N1 106.99(18) yes
P2 Cu1 N2 110.05(18) yes
O1 Cu1 N2 163.1(3) yes
P1 Cu1 N2 112.75(19) yes
N1 Cu1 N2 77.5(3) yes
Cu1 P2 C3 113.6(4) yes
Cu1 P2 C32 114.5(3) yes
C3 P2 C32 110.2(5) yes
Cu1 P2 C7 109.9(2) yes
C3 P2 C7 107.5(5) yes
C32 P2 C7 100.0(6) yes
P2 C3 C4 119.2(9) yes
P2 C3 C5 107.5(7) yes
C4 C3 C5 105.4(14) yes
P2 C3 C6 110.5(11) yes
C4 C3 C6 107.9(8) yes
C5 C3 C6 105.4(11) yes
C3 C4 H41 109.4 no
C3 C4 H42 109.3 no
H41 C4 H42 109.5 no
C3 C4 H43 109.8 no
H41 C4 H43 109.5 no
H42 C4 H43 109.5 no
C3 C5 H51 109.2 no
C3 C5 H52 109.6 no
H51 C5 H52 109.5 no
C3 C5 H53 109.6 no
H51 C5 H53 109.5 no
H52 C5 H53 109.5 no
C3 C6 H61 109.6 no
C3 C6 H62 109.3 no
H61 C6 H62 109.5 no
C3 C6 H63 109.5 no
H61 C6 H63 109.5 no
H62 C6 H63 109.5 no
Cu1 O1 C10 115.5(6) yes
Cu1 O1 C8 117.0(6) yes
C10 O1 C8 117.7(7) yes
Cu1 P1 C13 111.1(4) yes
Cu1 P1 C17 115.7(4) yes
C13 P1 C17 109.3(6) yes
Cu1 P1 C11 110.1(2) yes
C13 P1 C11 108.6(7) yes
C17 P1 C11 101.4(7) yes
P1 C13 C14 111.2(13) yes
P1 C13 C15 117.2(10) yes
C14 C13 C15 108.5(12) yes
P1 C13 C16 104.4(8) yes
C14 C13 C16 109.5(14) yes
C15 C13 C16 105.5(12) yes
C13 C14 H141 109.4 no
C13 C14 H142 109.5 no
H141 C14 H142 109.5 no
C13 C14 H143 109.4 no
H141 C14 H143 109.5 no
H142 C14 H143 109.5 no
C13 C15 H151 109.7 no
C13 C15 H152 109.2 no
H151 C15 H152 109.5 no
C13 C15 H153 109.5 no
H151 C15 H153 109.5 no
H152 C15 H153 109.5 no
C13 C16 H161 109.7 no
C13 C16 H162 109.7 no
H161 C16 H162 109.5 no
C13 C16 H163 109.1 no
H161 C16 H163 109.5 no
H162 C16 H163 109.5 no
P1 C17 C18 108.2(9) yes
P1 C17 C19 106.8(11) yes
C18 C17 C19 108.2(11) yes
P1 C17 C20 116.5(8) yes
C18 C17 C20 108.3(16) yes
C19 C17 C20 108.5(11) yes
C17 C18 H181 109.4 no
C17 C18 H182 109.4 no
H181 C18 H182 109.5 no
C17 C18 H183 109.6 no
H181 C18 H183 109.5 no
H182 C18 H183 109.5 no
C17 C19 H191 109.8 no
C17 C19 H192 109.6 no
H191 C19 H192 109.5 no
C17 C19 H193 108.9 no
H191 C19 H193 109.5 no
H192 C19 H193 109.5 no
C17 C20 H201 109.6 no
C17 C20 H202 109.5 no
H201 C20 H202 109.5 no
C17 C20 H203 109.3 no
H201 C20 H203 109.5 no
H202 C20 H203 109.5 no
C30 C25 C31 108.2(16) yes
C30 C25 C24 108.0(7) yes
C31 C25 C24 113.2(8) yes
C30 C25 C26 109.4(8) yes
C31 C25 C26 112.6(8) yes
C24 C25 C26 105.4(13) yes
C25 C30 H301 109.8 no
C25 C30 H302 109.3 no
H301 C30 H302 109.5 no
C25 C30 H303 109.3 no
H301 C30 H303 109.5 no
H302 C30 H303 109.5 no
C25 C31 H311 109.6 no
C25 C31 H312 109.4 no
H311 C31 H312 109.5 no
C25 C31 H313 109.4 no
H311 C31 H313 109.5 no
H312 C31 H313 109.5 no
P2 C32 C33 116.8(6) yes
P2 C32 C34 107.1(7) yes
C33 C32 C34 105.8(13) yes
P2 C32 C35 108.0(11) yes
C33 C32 C35 108.3(10) yes
C34 C32 C35 110.8(10) yes
C32 C33 H331 109.5 no
C32 C33 H332 109.7 no
H331 C33 H332 109.5 no
C32 C33 H333 109.2 no
H331 C33 H333 109.5 no
H332 C33 H333 109.5 no
C32 C34 H341 109.6 no
C32 C34 H342 109.4 no
H341 C34 H342 109.5 no
C32 C34 H343 109.4 no
H341 C34 H343 109.5 no
H342 C34 H343 109.5 no
C32 C35 H351 109.5 no
C32 C35 H352 109.4 no
H351 C35 H352 109.5 no
C32 C35 H353 109.4 no
H351 C35 H353 109.5 no
H352 C35 H353 109.5 no
F4 P3 F1 84.8(5) yes
F4 P3 F3 177.1(9) yes
F1 P3 F3 93.3(5) yes
F4 P3 F5 88.5(6) yes
F1 P3 F5 91.2(6) yes
F3 P3 F5 93.8(6) yes
F4 P3 F2 91.9(5) yes
F1 P3 F2 174.2(7) yes
F3 P3 F2 89.8(5) yes
F5 P3 F2 93.5(10) yes
F4 P3 F6 86.8(5) yes
F1 P3 F6 90.9(8) yes
F3 P3 F6 91.0(6) yes
F5 P3 F6 174.6(8) yes
F2 P3 F6 84.0(7) yes
Cu1 N1 C44 126.1(4) yes
Cu1 N1 C42 112.9(4) yes
C44 N1 C42 120.00(3) yes
N1 C44 C45 120.00(3) yes
N1 C44 H441 119.9 no
C45 C44 H441 120.1 no
C44 C45 C46 120.00(3) yes
C44 C45 H451 119.9 no
C46 C45 H451 120.1 no
C45 C46 C47 120.00(4) yes
C45 C46 H461 120.0 no
C47 C46 H461 120.0 no
C46 C47 C42 120.00(3) yes
C46 C47 H471 120.0 no
C42 C47 H471 120.0 no
N1 C42 C47 120.00(4) yes
N1 C42 C37 117.2(6) yes
C47 C42 C37 122.8(6) yes
Cu1 N2 C37 111.5(4) yes
Cu1 N2 C41 126.7(4) yes
C37 N2 C41 120.00(3) yes
C42 C37 N2 117.7(6) yes
C42 C37 C38 122.3(6) yes
N2 C37 C38 120.00(3) yes
C37 C38 C39 120.00(4) yes
C37 C38 H381 120.3 no
C39 C38 H381 119.7 no
C38 C39 C40 120.00(3) yes
C38 C39 H391 120.3 no
C40 C39 H391 119.7 no
C39 C40 C41 120.00(3) yes
C39 C40 H401 120.1 no
C41 C40 H401 119.9 no
C40 C41 N2 120.00(4) yes
C40 C41 H411 119.9 no
N2 C41 H411 120.1 no
P1 C11 C21 121.5(3) yes
P1 C11 C10 118.2(3) yes
C21 C11 C10 120.00(2) yes
C11 C21 C22 120.00(2) yes
C11 C21 H211 120.0 no
C22 C21 H211 120.0 no
C21 C22 C23 120.000(9) yes
C21 C22 H221 120.0 no
C23 C22 H221 120.0 no
C22 C23 C24 120.00(3) yes
C22 C23 H231 120.0 no
C24 C23 H231 120.0 no
C25 C24 C23 121.2(8) yes
C25 C24 C10 118.8(8) yes
C23 C24 C10 120.00(2) yes
C24 C10 C11 120.001(9) yes
C24 C10 O1 119.0(7) yes
C11 C10 O1 121.0(7) yes
P2 C7 C8 118.5(3) yes
P2 C7 C29 121.2(3) yes
C8 C7 C29 120.00(3) yes
C7 C8 O1 120.1(7) yes
C7 C8 C26 120.00(3) yes
O1 C8 C26 119.9(7) yes
C25 C26 C8 117.4(7) yes
C25 C26 C27 122.4(7) yes
C8 C26 C27 120.002(19) yes
C26 C27 C28 120.002(16) yes
C26 C27 H271 120.1 no
C28 C27 H271 119.9 no
C27 C28 C29 120.00(3) yes
C27 C28 H281 120.1 no
C29 C28 H281 119.9 no
C7 C29 C28 120.001(16) yes
C7 C29 H291 119.9 no
C28 C29 H291 120.1 no

loop_
_geom_bond_atom_site_label_1
_geom_bond_atom_site_label_2
_geom_bond_distance
_geom_bond_publ_flag
Cu1 P2 2.355(2) yes
Cu1 O1 2.690(11) yes
Cu1 P1 2.334(2) yes
Cu1 N1 2.156(5) yes
Cu1 N2 2.181(8) yes
P2 C3 1.892(15) yes
P2 C32 1.903(8) yes
P2 C7 1.901(10) yes
C3 C4 1.544(11) yes
C3 C5 1.52(3) yes
C3 C6 1.523(12) yes
C4 H41 0.950 no
C4 H42 0.950 no
C4 H43 0.950 no
C5 H51 0.950 no
C5 H52 0.950 no
C5 H53 0.950 no
C6 H61 0.950 no
C6 H62 0.950 no
C6 H63 0.950 no
O1 C10 1.357(8) yes
O1 C8 1.366(7) yes
P1 C13 1.900(10) yes
P1 C17 1.904(12) yes
P1 C11 1.873(10) yes
C13 C14 1.33(3) yes
C13 C15 1.571(17) yes
C13 C16 1.566(17) yes
C14 H141 0.950 no
C14 H142 0.950 no
C14 H143 0.950 no
C15 H151 0.950 no
C15 H152 0.950 no
C15 H153 0.950 no
C16 H161 0.950 no
C16 H162 0.950 no
C16 H163 0.950 no
C17 C18 1.52(3) yes
C17 C19 1.52(2) yes
C17 C20 1.546(11) yes
C18 H181 0.950 no
C18 H182 0.950 no
C18 H183 0.950 no
C19 H191 0.950 no
C19 H192 0.950 no
C19 H193 0.950 no
C20 H201 0.950 no
C20 H202 0.950 no
C20 H203 0.950 no
C25 C30 1.525(14) yes
C25 C31 1.54(3) yes
C25 C24 1.565(14) yes
C25 C26 1.573(16) yes
C30 H301 0.950 no
C30 H302 0.950 no
C30 H303 0.950 no
C31 H311 0.950 no
C31 H312 0.950 no
C31 H313 0.950 no
C32 C33 1.555(12) yes
C32 C34 1.53(2) yes
C32 C35 1.55(3) yes
C33 H331 0.950 no
C33 H332 0.950 no
C33 H333 0.950 no
C34 H341 0.950 no
C34 H342 0.950 no
C34 H343 0.950 no
C35 H351 0.950 no
C35 H352 0.950 no
C35 H353 0.950 no
P3 F4 1.617(6) yes
P3 F1 1.577(11) yes
P3 F3 1.527(7) yes
P3 F5 1.545(12) yes
P3 F2 1.537(12) yes
P3 F6 1.588(12) yes
N1 C44 1.3902(9) yes
N1 C42 1.3902(4) yes
C44 C45 1.3902(4) yes
C44 H441 0.950 no
C45 C46 1.3902(4) yes
C45 H451 0.949 no
C46 C47 1.3902(9) yes
C46 H461 0.950 no
C47 C42 1.3902(4) yes
C47 H471 0.950 no
C42 C37 1.433(12) yes
N2 C37 1.3904(3) yes
N2 C41 1.3905(9) yes
C37 C38 1.3905(4) yes
C38 C39 1.3905(9) yes
C38 H381 0.949 no
C39 C40 1.3904(3) yes
C39 H391 0.952 no
C40 C41 1.3905(4) yes
C40 H401 0.953 no
C41 H411 0.951 no
C11 C21 1.39009(16) yes
C11 C10 1.3900(3) yes
C21 C22 1.3901(8) yes
C21 H211 0.950 no
C22 C23 1.3900(3) yes
C22 H221 0.950 no
C23 C24 1.39008(16) yes
C23 H231 0.950 no
C24 C10 1.3901(8) yes
C7 C8 1.3902(4) yes
C7 C29 1.39024(9) yes
C8 C26 1.3902(7) yes
C26 C27 1.39024(9) yes
C27 C28 1.3902(4) yes
C27 H271 0.949 no
C28 C29 1.3902(7) yes
C28 H281 0.950 no
C29 H291 0.951 no

loop_
_geom_hbond_atom_site_label_D
_geom_hbond_atom_site_label_H
_geom_hbond_atom_site_label_A
_geom_hbond_angle_DHA
_geom_hbond_distance_DH
_geom_hbond_distance_HA
_geom_hbond_distance_DA
_geom_hbond_publ_flag
C16 H162 N1 138 0.95 2.34 3.109(14) yes
C33 H332 C4 134 0.95 2.58 3.309(14) yes
C33 H333 C29 127 0.95 2.49 3.150(14) yes
C34 H342 N1 158 0.95 2.34 3.238(14) yes
C34 H342 C44 141 0.95 2.53 3.323(14) yes
C44 H441 O1 126 0.95 2.53 3.182(14) yes
C21 H211 C15 127 0.95 2.53 3.202(14) yes
